data_7701521
loop_
_publ_author_name
'Krajewski, Sebastian M.'
'Crossman, Aaron S.'
'Akturk, Eser S.'
'Suhrbier, Tim'
'Scappaticci, Steven J.'
'Staab, Maxwell W.'
'Marshak, Michael P.'

_publ_section_title
;
 Sterically encumbered \b-diketonates and base metal catalysis.
;
_journal_issue 28
_journal_name_full 'Dalton transactions (Cambridge, England : 2003)'
_journal_page_first 10714
_journal_page_last 10722
_journal_paper_doi 10.1039/c9dt02293g
_journal_volume 48
_journal_year 2019
_chemical_formula_moiety 'C62 H70 Ni O4'
_chemical_formula_sum 'C62 H70 Ni O4'
_chemical_formula_weight 937.89
_space_group_crystal_system monoclinic
_space_group_IT_number 15
_space_group_name_Hall '-C 2yc'
_space_group_name_H-M_alt 'C 1 2/c 1'
_atom_sites_solution_hydrogens geom
_atom_sites_solution_primary dual
_audit_creation_date 2017-11-29
_audit_creation_method
;
Olex2 1.2
(compiled 2017.08.10 svn.r3458 for OlexSys, GUI svn.r5381)
;
_audit_update_record
;
2018-09-18 deposited with the CCDC.	2019-06-24 downloaded from the CCDC.
;
_cell_angle_alpha 90
_cell_angle_beta 90.0910(10)
_cell_angle_gamma 90
_cell_formula_units_Z 4
_cell_length_a 19.3376(6)
_cell_length_b 13.0912(4)
_cell_length_c 20.9186(6)
_cell_measurement_reflns_used 9810
_cell_measurement_temperature 113(2)
_cell_measurement_theta_max 30.977
_cell_measurement_theta_min 2.708
_cell_volume 5295.6(3)
_computing_cell_refinement 'SAINT v8.37A (Bruker, 2015)'
_computing_data_reduction 'SAINT v8.37A (Bruker, 2015)'
_computing_molecular_graphics 'Olex2 (Dolomanov et al., 2009)'
_computing_publication_material 'Olex2 (Dolomanov et al., 2009)'
_computing_structure_refinement 'XL (Sheldrick, 2008)'
_computing_structure_solution 'XT (Sheldrick, 2015)'
_diffrn_ambient_temperature 113.61
_diffrn_measured_fraction_theta_full 0.998
_diffrn_measured_fraction_theta_max 0.998
_diffrn_measurement_device_type 'Bruker APEX-II CCD'
_diffrn_measurement_method '\f and \w scans'
_diffrn_radiation_type MoK\a
_diffrn_radiation_wavelength 0.71073
_diffrn_reflns_av_R_equivalents 0.0437
_diffrn_reflns_av_unetI/netI 0.0211
_diffrn_reflns_Laue_measured_fraction_full 0.998
_diffrn_reflns_Laue_measured_fraction_max 0.998
_diffrn_reflns_limit_h_max 28
_diffrn_reflns_limit_h_min -28
_diffrn_reflns_limit_k_max 19
_diffrn_reflns_limit_k_min -19
_diffrn_reflns_limit_l_max 30
_diffrn_reflns_limit_l_min -30
_diffrn_reflns_number 115659
_diffrn_reflns_point_group_measured_fraction_full 0.998
_diffrn_reflns_point_group_measured_fraction_max 0.998
_diffrn_reflns_theta_full 25.242
_diffrn_reflns_theta_max 31.568
_diffrn_reflns_theta_min 2.705
_diffrn_standards_number 0
_exptl_absorpt_coefficient_mu 0.412
_exptl_absorpt_correction_T_max 0.7462
_exptl_absorpt_correction_T_min 0.7080
_exptl_absorpt_correction_type multi-scan
_exptl_absorpt_process_details
'SADABS-2014/5 (Bruker,2014/5) was used for absorption correction. wR2(int) was 0.0484 before and 0.0439 after correction. The Ratio of minimum to maximum transmission is 0.9488. The \l/2 correction factor is Not present.'
_exptl_crystal_colour 'clear violet'
_exptl_crystal_colour_lustre clear
_exptl_crystal_colour_primary violet
_exptl_crystal_density_diffrn 1.176
_exptl_crystal_description block
_exptl_crystal_F_000 2008
_exptl_crystal_size_max 0.378
_exptl_crystal_size_mid 0.191
_exptl_crystal_size_min 0.135
_refine_diff_density_max 0.552
_refine_diff_density_min -0.588
_refine_diff_density_rms 0.059
_refine_ls_extinction_method none
_refine_ls_goodness_of_fit_ref 1.059
_refine_ls_hydrogen_treatment constr
_refine_ls_matrix_type full
_refine_ls_number_parameters 313
_refine_ls_number_reflns 8853
_refine_ls_number_restraints 0
_refine_ls_restrained_S_all 1.059
_refine_ls_R_factor_all 0.0503
_refine_ls_R_factor_gt 0.0384
_refine_ls_shift/su_max 0.001
_refine_ls_shift/su_mean 0.000
_refine_ls_structure_factor_coef Fsqd
_refine_ls_weighting_details 'w=1/[\s^2^(Fo^2^)+(0.0489P)^2^+5.7506P] where P=(Fo^2^+2Fc^2^)/3'
_refine_ls_weighting_scheme calc
_refine_ls_wR_factor_gt 0.1029
_refine_ls_wR_factor_ref 0.1084
_reflns_Friedel_coverage 0.000
_reflns_number_gt 7352
_reflns_number_total 8853
_reflns_threshold_expression 'I > 2\s(I)'
_cod_data_source_file c9dt02293g2.cif
_cod_data_source_block Niaracac2
_cod_database_code 7701521
_shelx_shelxl_version_number 2014/7
_shelx_space_group_comment
;
The symmetry employed for this shelxl refinement is uniquely defined
by the following loop, which should always be used as a source of
symmetry information in preference to the above space-group names.
They are only intended as comments.
;
_shelx_estimated_absorpt_t_max 0.946
_shelx_estimated_absorpt_t_min 0.860
_olex2_refinement_description
;
1. Fixed Uiso
 At 1.2 times of:
  All C(H) groups
 At 1.5 times of:
  All C(H,H,H) groups
2.a Aromatic/amide H refined with riding coordinates:
 C2(H2), C6(H6), C7(H7), C8(H8), C12(H12), C14(H14), C21(H21), C23(H23)
2.b Idealised Me refined as rotating group:
 C16(H16A,H16B,H16C), C17(H17A,H17B,H17C), C18(H18A,H18B,H18C), C25(H25A,H25B,
 H25C), C26(H26A,H26B,H26C), C27(H27A,H27B,H27C), C29(H29A,H29B,H29C), C30(H30A,
 H30B,H30C), C31(H31A,H31B,H31C)
;
_olex2_submission_special_instructions 'No special instructions were received'

loop_
_space_group_symop_operation_xyz
'x, y, z'
'-x, y, -z+1/2'
'x+1/2, y+1/2, z'
'-x+1/2, y+1/2, -z+1/2'
'-x, -y, -z'
'x, -y, z-1/2'
'-x+1/2, -y+1/2, -z'
'x+1/2, -y+1/2, z-1/2'

loop_
_atom_site_label
_atom_site_type_symbol
_atom_site_fract_x
_atom_site_fract_y
_atom_site_fract_z
_atom_site_U_iso_or_equiv
_atom_site_adp_type
_atom_site_occupancy
_atom_site_site_symmetry_order
_atom_site_calc_flag
_atom_site_refinement_flags_posn
_atom_site_refinement_flags_adp
_atom_site_refinement_flags_occupancy
Ni1 Ni 0.2500 0.2500 0.5000 0.01692(6) Uani 1 2 d S T P
O1 O 0.21695(5) 0.38100(7) 0.49104(4) 0.02230(19) Uani 1 1 d . . .
O2 O 0.28481(5) 0.26984(7) 0.58120(4) 0.01961(17) Uani 1 1 d . . .
C1 C 0.22177(6) 0.45359(9) 0.53154(5) 0.0174(2) Uani 1 1 d . . .
C2 C 0.25476(6) 0.44483(9) 0.59059(5) 0.0177(2) Uani 1 1 d . . .
H2 H 0.2594 0.5040 0.6165 0.021 Uiso 1 1 calc R . .
C3 C 0.28105(5) 0.35274(9) 0.61300(5) 0.0149(2) Uani 1 1 d . . .
C4 C 0.30265(6) 0.34315(9) 0.68179(5) 0.01498(19) Uani 1 1 d . . .
C5 C 0.37233(6) 0.34419(9) 0.69985(5) 0.0169(2) Uani 1 1 d . . .
C6 C 0.38900(6) 0.33206(11) 0.76448(6) 0.0220(2) Uani 1 1 d . . .
H6 H 0.4361 0.3334 0.7775 0.026 Uiso 1 1 calc R . .
C7 C 0.33761(7) 0.31811(11) 0.80982(6) 0.0238(3) Uani 1 1 d . . .
H7 H 0.3497 0.3090 0.8535 0.029 Uiso 1 1 calc R . .
C8 C 0.26866(6) 0.31747(11) 0.79152(6) 0.0222(2) Uani 1 1 d . . .
H8 H 0.2337 0.3079 0.8228 0.027 Uiso 1 1 calc R . .
C9 C 0.25017(6) 0.33072(10) 0.72763(5) 0.0172(2) Uani 1 1 d . . .
C10 C 0.17575(6) 0.33479(10) 0.70817(5) 0.0172(2) Uani 1 1 d . . .
C11 C 0.14301(6) 0.24826(10) 0.68281(6) 0.0206(2) Uani 1 1 d . . .
C12 C 0.07430(7) 0.25668(11) 0.66289(7) 0.0250(3) Uani 1 1 d . . .
H12 H 0.0519 0.1982 0.6456 0.030 Uiso 1 1 calc R . .
C13 C 0.03767(6) 0.34742(11) 0.66743(6) 0.0235(2) Uani 1 1 d . . .
C14 C 0.07078(6) 0.43178(10) 0.69354(6) 0.0221(2) Uani 1 1 d . . .
H14 H 0.0462 0.4943 0.6973 0.027 Uiso 1 1 calc R . .
C15 C 0.13923(6) 0.42688(10) 0.71441(6) 0.0196(2) Uani 1 1 d . . .
C16 C 0.17979(7) 0.14715(11) 0.67675(8) 0.0297(3) Uani 1 1 d . . .
H16A H 0.2167 0.1529 0.6449 0.045 Uiso 1 1 calc GR . .
H16B H 0.1468 0.0946 0.6632 0.045 Uiso 1 1 calc GR . .
H16C H 0.1998 0.1282 0.7182 0.045 Uiso 1 1 calc GR . .
C17 C -0.03635(7) 0.35367(14) 0.64498(8) 0.0338(3) Uani 1 1 d . . .
H17A H -0.0669 0.3254 0.6779 0.051 Uiso 1 1 calc GR . .
H17B H -0.0417 0.3145 0.6054 0.051 Uiso 1 1 calc GR . .
H17C H -0.0486 0.4252 0.6371 0.051 Uiso 1 1 calc GR . .
C18 C 0.17253(7) 0.52022(11) 0.74299(7) 0.0283(3) Uani 1 1 d . . .
H18A H 0.1761 0.5120 0.7894 0.042 Uiso 1 1 calc GR . .
H18B H 0.1443 0.5805 0.7332 0.042 Uiso 1 1 calc GR . .
H18C H 0.2189 0.5290 0.7249 0.042 Uiso 1 1 calc GR . .
C19 C 0.42870(6) 0.36304(10) 0.65228(5) 0.0180(2) Uani 1 1 d . . .
C20 C 0.45205(6) 0.46292(11) 0.64215(6) 0.0236(2) Uani 1 1 d . . .
C21 C 0.50632(7) 0.47949(12) 0.59928(7) 0.0281(3) Uani 1 1 d . . .
H21 H 0.5224 0.5472 0.5926 0.034 Uiso 1 1 calc R . .
C22 C 0.53721(7) 0.40004(13) 0.56628(7) 0.0281(3) Uani 1 1 d . . .
C23 C 0.51315(7) 0.30202(12) 0.57678(6) 0.0273(3) Uani 1 1 d . . .
H23 H 0.5338 0.2470 0.5542 0.033 Uiso 1 1 calc R . .
C24 C 0.45951(6) 0.28123(11) 0.61945(6) 0.0221(2) Uani 1 1 d . . .
C25 C 0.41995(9) 0.55215(12) 0.67657(9) 0.0375(4) Uani 1 1 d . . .
H25A H 0.3698 0.5513 0.6700 0.056 Uiso 1 1 calc GR . .
H25B H 0.4391 0.6160 0.6597 0.056 Uiso 1 1 calc GR . .
H25C H 0.4301 0.5472 0.7224 0.056 Uiso 1 1 calc GR . .
C26 C 0.59687(8) 0.42073(17) 0.52135(9) 0.0441(5) Uani 1 1 d . . .
H26A H 0.6406 0.4160 0.5450 0.066 Uiso 1 1 calc GR . .
H26B H 0.5921 0.4894 0.5032 0.066 Uiso 1 1 calc GR . .
H26C H 0.5965 0.3702 0.4868 0.066 Uiso 1 1 calc GR . .
C27 C 0.43614(8) 0.17296(12) 0.63064(8) 0.0323(3) Uani 1 1 d . . .
H27A H 0.4389 0.1572 0.6764 0.048 Uiso 1 1 calc GR . .
H27B H 0.4660 0.1261 0.6068 0.048 Uiso 1 1 calc GR . .
H27C H 0.3883 0.1651 0.6160 0.048 Uiso 1 1 calc GR . .
C28 C 0.18252(7) 0.55034(10) 0.51219(6) 0.0212(2) Uani 1 1 d . . .
C29 C 0.10526(8) 0.52534(13) 0.51987(7) 0.0309(3) Uani 1 1 d . . .
H29A H 0.0936 0.4657 0.4937 0.046 Uiso 1 1 calc GR . .
H29B H 0.0775 0.5840 0.5060 0.046 Uiso 1 1 calc GR . .
H29C H 0.0954 0.5104 0.5648 0.046 Uiso 1 1 calc GR . .
C30 C 0.20153(11) 0.64247(12) 0.55357(8) 0.0380(4) Uani 1 1 d . . .
H30A H 0.1878 0.6295 0.5979 0.057 Uiso 1 1 calc GR . .
H30B H 0.1774 0.7032 0.5376 0.057 Uiso 1 1 calc GR . .
H30C H 0.2516 0.6538 0.5517 0.057 Uiso 1 1 calc GR . .
C31 C 0.19762(7) 0.57496(11) 0.44201(6) 0.0259(3) Uani 1 1 d . . .
H31A H 0.2469 0.5903 0.4370 0.039 Uiso 1 1 calc GR . .
H31B H 0.1702 0.6343 0.4288 0.039 Uiso 1 1 calc GR . .
H31C H 0.1854 0.5161 0.4154 0.039 Uiso 1 1 calc GR . .

loop_
_atom_site_aniso_label
_atom_site_aniso_U_11
_atom_site_aniso_U_22
_atom_site_aniso_U_33
_atom_site_aniso_U_23
_atom_site_aniso_U_13
_atom_site_aniso_U_12
Ni1 0.02055(11) 0.01865(10) 0.01154(9) -0.00369(7) -0.00494(7) 0.00575(8)
O1 0.0296(5) 0.0219(4) 0.0153(4) -0.0041(3) -0.0067(3) 0.0080(4)
O2 0.0242(4) 0.0210(4) 0.0136(4) -0.0043(3) -0.0063(3) 0.0057(3)
C1 0.0184(5) 0.0196(5) 0.0141(5) -0.0005(4) 0.0000(4) 0.0021(4)
C2 0.0207(5) 0.0187(5) 0.0138(5) -0.0028(4) -0.0018(4) 0.0010(4)
C3 0.0112(4) 0.0216(5) 0.0120(4) -0.0016(4) -0.0008(3) -0.0008(4)
C4 0.0132(4) 0.0194(5) 0.0123(4) -0.0020(4) -0.0022(3) 0.0004(4)
C5 0.0126(5) 0.0231(5) 0.0149(5) -0.0018(4) -0.0017(4) -0.0009(4)
C6 0.0154(5) 0.0340(7) 0.0166(5) -0.0007(5) -0.0051(4) -0.0019(5)
C7 0.0211(6) 0.0375(7) 0.0128(5) 0.0002(5) -0.0048(4) -0.0031(5)
C8 0.0185(5) 0.0343(7) 0.0138(5) -0.0006(5) 0.0004(4) -0.0030(5)
C9 0.0132(5) 0.0241(6) 0.0144(5) -0.0015(4) -0.0015(4) -0.0017(4)
C10 0.0122(4) 0.0258(6) 0.0138(5) 0.0002(4) 0.0000(4) -0.0015(4)
C11 0.0155(5) 0.0228(6) 0.0234(5) 0.0007(5) -0.0019(4) -0.0015(4)
C12 0.0171(5) 0.0266(6) 0.0315(7) -0.0011(5) -0.0055(5) -0.0040(5)
C13 0.0139(5) 0.0329(7) 0.0238(6) 0.0031(5) -0.0021(4) 0.0001(5)
C14 0.0168(5) 0.0270(6) 0.0225(6) 0.0005(5) 0.0031(4) 0.0034(4)
C15 0.0167(5) 0.0250(6) 0.0169(5) -0.0022(4) 0.0027(4) -0.0013(4)
C16 0.0231(6) 0.0224(6) 0.0435(8) 0.0004(6) -0.0049(6) 0.0007(5)
C17 0.0165(6) 0.0451(9) 0.0397(8) -0.0014(7) -0.0076(5) 0.0031(6)
C18 0.0261(6) 0.0294(7) 0.0293(7) -0.0106(5) 0.0040(5) -0.0031(5)
C19 0.0117(5) 0.0270(6) 0.0153(5) -0.0011(4) -0.0017(4) -0.0003(4)
C20 0.0166(5) 0.0293(6) 0.0250(6) -0.0034(5) 0.0014(4) -0.0036(5)
C21 0.0180(5) 0.0357(7) 0.0306(7) 0.0037(6) 0.0023(5) -0.0050(5)
C22 0.0146(5) 0.0470(8) 0.0227(6) 0.0086(6) 0.0018(4) 0.0056(5)
C23 0.0200(6) 0.0405(8) 0.0214(6) -0.0001(5) 0.0026(5) 0.0115(5)
C24 0.0170(5) 0.0293(6) 0.0200(5) -0.0005(5) -0.0016(4) 0.0049(5)
C25 0.0339(8) 0.0294(7) 0.0493(9) -0.0128(7) 0.0129(7) -0.0090(6)
C26 0.0218(7) 0.0741(13) 0.0364(8) 0.0210(8) 0.0117(6) 0.0122(7)
C27 0.0301(7) 0.0267(7) 0.0401(8) -0.0018(6) 0.0025(6) 0.0070(6)
C28 0.0271(6) 0.0197(5) 0.0169(5) 0.0003(4) -0.0011(4) 0.0057(5)
C29 0.0261(6) 0.0366(8) 0.0301(7) 0.0071(6) 0.0066(5) 0.0116(6)
C30 0.0617(11) 0.0207(6) 0.0315(7) -0.0046(5) -0.0135(7) 0.0105(7)
C31 0.0257(6) 0.0313(7) 0.0206(6) 0.0071(5) 0.0005(5) 0.0042(5)

loop_
_atom_type_symbol
_atom_type_description
_atom_type_scat_dispersion_real
_atom_type_scat_dispersion_imag
_atom_type_scat_source
C C 0.0033 0.0016 'International Tables Vol C Tables 4.2.6.8 and 6.1.1.4'
H H 0.0000 0.0000 'International Tables Vol C Tables 4.2.6.8 and 6.1.1.4'
Ni Ni 0.3393 1.1124 'International Tables Vol C Tables 4.2.6.8 and 6.1.1.4'
O O 0.0106 0.0060 'International Tables Vol C Tables 4.2.6.8 and 6.1.1.4'

loop_
_geom_angle_atom_site_label_1
_geom_angle_atom_site_label_2
_geom_angle_atom_site_label_3
_geom_angle
_geom_angle_site_symmetry_1
_geom_angle_site_symmetry_3
O1 Ni1 O1 180.0 7_556 .
O1 Ni1 O2 84.90(4) . 7_556
O1 Ni1 O2 95.09(4) 7_556 7_556
O1 Ni1 O2 95.09(4) . .
O1 Ni1 O2 84.91(4) 7_556 .
O2 Ni1 O2 180.0 . 7_556
C1 O1 Ni1 126.98(8) . .
C3 O2 Ni1 125.40(8) . .
O1 C1 C2 124.03(11) . .
O1 C1 C28 113.88(10) . .
C2 C1 C28 121.90(11) . .
C1 C2 H2 118.8 . .
C3 C2 C1 122.48(11) . .
C3 C2 H2 118.8 . .
O2 C3 C2 125.70(10) . .
O2 C3 C4 114.36(10) . .
C2 C3 C4 119.76(10) . .
C5 C4 C3 121.59(10) . .
C5 C4 C9 120.84(10) . .
C9 C4 C3 117.56(9) . .
C4 C5 C19 121.60(10) . .
C6 C5 C4 118.71(10) . .
C6 C5 C19 119.62(10) . .
C5 C6 H6 119.6 . .
C7 C6 C5 120.78(11) . .
C7 C6 H6 119.6 . .
C6 C7 H7 119.9 . .
C8 C7 C6 120.12(11) . .
C8 C7 H7 119.9 . .
C7 C8 H8 119.7 . .
C7 C8 C9 120.60(11) . .
C9 C8 H8 119.7 . .
C4 C9 C10 120.34(10) . .
C8 C9 C4 118.94(10) . .
C8 C9 C10 120.70(10) . .
C11 C10 C9 120.52(11) . .
C11 C10 C15 120.17(11) . .
C15 C10 C9 119.30(11) . .
C10 C11 C16 121.90(11) . .
C12 C11 C10 118.57(12) . .
C12 C11 C16 119.53(12) . .
C11 C12 H12 118.9 . .
C13 C12 C11 122.23(12) . .
C13 C12 H12 118.9 . .
C12 C13 C14 118.24(11) . .
C12 C13 C17 120.66(13) . .
C14 C13 C17 121.09(13) . .
C13 C14 H14 119.2 . .
C13 C14 C15 121.57(12) . .
C15 C14 H14 119.2 . .
C10 C15 C18 121.30(11) . .
C14 C15 C10 119.20(11) . .
C14 C15 C18 119.49(12) . .
C11 C16 H16A 109.5 . .
C11 C16 H16B 109.5 . .
C11 C16 H16C 109.5 . .
H16A C16 H16B 109.5 . .
H16A C16 H16C 109.5 . .
H16B C16 H16C 109.5 . .
C13 C17 H17A 109.5 . .
C13 C17 H17B 109.5 . .
C13 C17 H17C 109.5 . .
H17A C17 H17B 109.5 . .
H17A C17 H17C 109.5 . .
H17B C17 H17C 109.5 . .
C15 C18 H18A 109.5 . .
C15 C18 H18B 109.5 . .
C15 C18 H18C 109.5 . .
H18A C18 H18B 109.5 . .
H18A C18 H18C 109.5 . .
H18B C18 H18C 109.5 . .
C20 C19 C5 119.34(11) . .
C20 C19 C24 120.06(11) . .
C24 C19 C5 120.58(11) . .
C19 C20 C25 121.25(12) . .
C21 C20 C19 118.99(13) . .
C21 C20 C25 119.76(13) . .
C20 C21 H21 119.1 . .
C22 C21 C20 121.87(14) . .
C22 C21 H21 119.1 . .
C21 C22 C26 120.33(16) . .
C23 C22 C21 118.20(12) . .
C23 C22 C26 121.44(15) . .
C22 C23 H23 118.9 . .
C22 C23 C24 122.20(13) . .
C24 C23 H23 118.9 . .
C19 C24 C27 120.92(12) . .
C23 C24 C19 118.67(13) . .
C23 C24 C27 120.40(13) . .
C20 C25 H25A 109.5 . .
C20 C25 H25B 109.5 . .
C20 C25 H25C 109.5 . .
H25A C25 H25B 109.5 . .
H25A C25 H25C 109.5 . .
H25B C25 H25C 109.5 . .
C22 C26 H26A 109.5 . .
C22 C26 H26B 109.5 . .
C22 C26 H26C 109.5 . .
H26A C26 H26B 109.5 . .
H26A C26 H26C 109.5 . .
H26B C26 H26C 109.5 . .
C24 C27 H27A 109.5 . .
C24 C27 H27B 109.5 . .
C24 C27 H27C 109.5 . .
H27A C27 H27B 109.5 . .
H27A C27 H27C 109.5 . .
H27B C27 H27C 109.5 . .
C1 C28 C29 106.12(11) . .
C1 C28 C31 109.41(10) . .
C30 C28 C1 112.60(11) . .
C30 C28 C29 109.97(13) . .
C30 C28 C31 109.31(12) . .
C31 C28 C29 109.36(11) . .
C28 C29 H29A 109.5 . .
C28 C29 H29B 109.5 . .
C28 C29 H29C 109.5 . .
H29A C29 H29B 109.5 . .
H29A C29 H29C 109.5 . .
H29B C29 H29C 109.5 . .
C28 C30 H30A 109.5 . .
C28 C30 H30B 109.5 . .
C28 C30 H30C 109.5 . .
H30A C30 H30B 109.5 . .
H30A C30 H30C 109.5 . .
H30B C30 H30C 109.5 . .
C28 C31 H31A 109.5 . .
C28 C31 H31B 109.5 . .
C28 C31 H31C 109.5 . .
H31A C31 H31B 109.5 . .
H31A C31 H31C 109.5 . .
H31B C31 H31C 109.5 . .

loop_
_geom_bond_atom_site_label_1
_geom_bond_atom_site_label_2
_geom_bond_distance
_geom_bond_site_symmetry_2
Ni1 O1 1.8396(9) 7_556
Ni1 O1 1.8396(9) .
Ni1 O2 1.8445(8) .
Ni1 O2 1.8445(8) 7_556
O1 C1 1.2764(14) .
O2 C3 1.2751(14) .
C1 C2 1.3942(16) .
C1 C28 1.5307(17) .
C2 H2 0.9500 .
C2 C3 1.3895(16) .
C3 C4 1.5029(15) .
C4 C5 1.3990(15) .
C4 C9 1.4067(16) .
C5 C6 1.3985(16) .
C5 C19 1.4974(16) .
C6 H6 0.9500 .
C6 C7 1.3869(18) .
C7 H7 0.9500 .
C7 C8 1.3864(17) .
C8 H8 0.9500 .
C8 C9 1.3939(16) .
C9 C10 1.4960(16) .
C10 C11 1.4016(17) .
C10 C15 1.4033(17) .
C11 C12 1.3963(17) .
C11 C16 1.5080(19) .
C12 H12 0.9500 .
C12 C13 1.3864(19) .
C13 C14 1.3882(19) .
C13 C17 1.5079(18) .
C14 H14 0.9500 .
C14 C15 1.3947(17) .
C15 C18 1.5046(18) .
C16 H16A 0.9800 .
C16 H16B 0.9800 .
C16 H16C 0.9800 .
C17 H17A 0.9800 .
C17 H17B 0.9800 .
C17 H17C 0.9800 .
C18 H18A 0.9800 .
C18 H18B 0.9800 .
C18 H18C 0.9800 .
C19 C20 1.3995(18) .
C19 C24 1.4054(18) .
C20 C21 1.3985(18) .
C20 C25 1.506(2) .
C21 H21 0.9500 .
C21 C22 1.384(2) .
C22 C23 1.383(2) .
C22 C26 1.514(2) .
C23 H23 0.9500 .
C23 C24 1.3965(19) .
C24 C27 1.506(2) .
C25 H25A 0.9800 .
C25 H25B 0.9800 .
C25 H25C 0.9800 .
C26 H26A 0.9800 .
C26 H26B 0.9800 .
C26 H26C 0.9800 .
C27 H27A 0.9800 .
C27 H27B 0.9800 .
C27 H27C 0.9800 .
C28 C29 1.538(2) .
C28 C30 1.529(2) .
C28 C31 1.5316(18) .
C29 H29A 0.9800 .
C29 H29B 0.9800 .
C29 H29C 0.9800 .
C30 H30A 0.9800 .
C30 H30B 0.9800 .
C30 H30C 0.9800 .
C31 H31A 0.9800 .
C31 H31B 0.9800 .
C31 H31C 0.9800 .
